data_1521639
loop_
_publ_author_name
'Mujica, C.'
'Llanos, J.'
'Peters, E.M.'
'Peters, K.'
'von Schnering, H.G.'

_publ_section_title
;
 Synthesis, crystal structure, magnetic properties and thermal stability
 of Gd (Re O4)3 (H2 O)3
;
_journal_name_full 'Boletin de la Sociedad Chilena de Quimica'
_journal_page_first 329
_journal_page_last 332
_journal_volume 45
_journal_year 2000
_chemical_formula_sum 'Gd H6 O15 Re3'
_chemical_name_systematic 'Gd (Re O4)3 (H2 O)3'
_space_group_IT_number 33
_symmetry_space_group_name_Hall 'P 2c -2n'
_symmetry_space_group_name_H-M 'P n a 21'
_cell_angle_alpha 90
_cell_angle_beta 90
_cell_angle_gamma 90
_cell_formula_units_Z 4
_cell_length_a 14.709
_cell_length_b 8.436
_cell_length_c 11.461
_cell_volume 1422.140
_citation_journal_id_ASTM BOCQAX
_cod_data_source_file Mujica_BOCQAX_2000_1141.cif
_cod_data_source_block H6Gd1O15Re3
_cod_original_cell_volume 1422.14
_cod_original_formula_sum 'H6 Gd1 O15 Re3'
_cod_database_code 1521639

loop_
_symmetry_equiv_pos_as_xyz
x,y,z
-x,-y,z+1/2
-x+1/2,y+1/2,z+1/2
x+1/2,-y+1/2,z

loop_
_atom_site_label
_atom_site_type_symbol
_atom_site_fract_x
_atom_site_fract_y
_atom_site_fract_z
_atom_site_occupancy
_atom_site_U_iso_or_equiv
O4 O-2 0.571 0.247 0.182 1 0.0
O5 O-2 0.578 0.517 0.328 1 0.0
O1 O-2 0.695 0.134 0.538 1 0.0
O14 O-2 0.389 0.282 0.631 1 0.0
O2 O-2 0.706 0.461 0.499 1 0.0
O7 O-2 0.572 0.052 0.723 1 0.0
O15 O-2 0.335 0.248 0.394 1 0.0
O8 O-2 0.758 0.958 0.722 1 0.0
O10 O-2 0.579 0.54 0.662 1 0.0
Re2 Re+7 0.6726 0.6018 0.5862 1 0.0
O6 O-2 0.626 0.99 0.344 1 0.0
O3 O-2 0.523 0.268 0.444 1 0.0
O13 O-2 0.411 0.989 0.504 1 0.0
O12 O-2 0.755 0.634 0.7 1 0.0
O9 O-2 0.702 0.276 0.753 1 0.0
Re3 Re+7 0.4156 0.1943 0.4872 1 0.0
O11 O-2 0.637 0.772 0.54 1 0.0
Re1 Re+7 0.6798 0.1017 0.6759 1 0.0
Gd1 Gd+3 0.6665 0.2698 0.3451 1 0.0
